data_7706615
loop_
_publ_author_name
'Zhang, Jianfeng'
'Wenzel, Marco'
'Schnaars, Kathleen'
'Hennersdorf, Felix'
'Schwedtmann, Kai'
'M\"arz, Juliane'
'Rossberg, Andr\'e'
'Kaden, Peter'
'Kraus, Florian'
'Stumpf, Thorsten'
'Weigand, Jan J.'

_publ_section_title
;
 Coordination of trivalent lanthanum and cerium, and tetravalent cerium
 and actinides (An = Th(IV), U(IV), Np(IV)) by a 4-phosphoryl
 1<i>H</i>-pyrazol-5-olate ligand in solution and the solid state.
;
_journal_issue 10
_journal_name_full 'Dalton transactions (Cambridge, England : 2003)'
_journal_page_first 3550
_journal_page_last 3558
_journal_paper_doi 10.1039/d1dt00365h
_journal_volume 50
_journal_year 2021
_chemical_absolute_configuration ad
_chemical_formula_moiety 'C68 H97 Ce N8 O16 P4, C4 H10 O, C2 H3 N'
_chemical_formula_sum 'C74 H110 Ce N9 O17 P4'
_chemical_formula_weight 1661.70
_space_group_crystal_system monoclinic
_space_group_IT_number 4
_space_group_name_Hall 'P 2yb'
_space_group_name_H-M_alt 'P 1 21 1'
_atom_sites_solution_hydrogens geom
_atom_sites_solution_primary dual
_audit_creation_date 2020-07-27
_audit_creation_method
;
Olex2 1.2
(compiled 2018.05.29 svn.r3508 for OlexSys, GUI svn.r5506)
;
_audit_update_record
;
2020-08-02 deposited with the CCDC.	2021-02-12 downloaded from the CCDC.
;
_cell_angle_alpha 90
_cell_angle_beta 106.0730(10)
_cell_angle_gamma 90
_cell_formula_units_Z 2
_cell_length_a 13.16990(10)
_cell_length_b 18.44880(10)
_cell_length_c 17.90400(10)
_cell_measurement_reflns_used 33246
_cell_measurement_temperature 100.00(10)
_cell_measurement_theta_max 76.5680
_cell_measurement_theta_min 2.5600
_cell_volume 4180.07(5)
_computing_cell_refinement 'CrysAlisPro 1.171.38.41 (Rigaku OD, 2015)'
_computing_data_collection 'CrysAlisPro 1.171.38.41 (Rigaku OD, 2015)'
_computing_data_reduction 'CrysAlisPro 1.171.38.41 (Rigaku OD, 2015)'
_computing_molecular_graphics 'Olex2 (Dolomanov et al., 2009)'
_computing_publication_material 'Olex2 (Dolomanov et al., 2009)'
_computing_structure_refinement 'ShelXL (Sheldrick, 2015)'
_computing_structure_solution 'ShelXT (Sheldrick, 2015)'
_diffrn_ambient_environment N~2~
_diffrn_ambient_temperature 100.00(10)
_diffrn_detector 'CCD plate'
_diffrn_detector_area_resol_mean 10.5700
_diffrn_detector_type AtlasS2
_diffrn_measured_fraction_theta_full 1.000
_diffrn_measured_fraction_theta_max 0.993
_diffrn_measurement_details
;
List of Runs (angles in degrees, time in seconds):

  # Type    Start    End  Width  t~exp~   \w     \q     \k     \f   Frames
#--------------------------------------------------------------------------
  1  \w    -65.00  11.00   0.50    3.00    --  -38.50  96.00  48.00  152
  2  \w    153.00 178.00   0.50   12.00    --  111.00  96.00  48.00   50
  3  \w     80.00 106.00   0.50   12.00    --  111.00 -96.00 -60.00   52
  4  \w    105.00 135.00   0.50   12.00    --  111.00  96.00  48.00   60
  5  \w   -105.00 -28.00   0.50    3.00    --  -38.50 -38.00-180.00  154
  6  \w   -108.00 -17.00   0.50    3.00    --  -38.50 -57.00 -90.00  182
  7  \w      6.00  56.00   0.50    3.00    --   42.50 -99.00   0.00  100
  8  \w     23.00  50.00   0.50    3.00    --   42.50 -96.00 -60.00   54
  9  \w     30.00 103.00   0.50    3.00    --   42.50  38.00-180.00  146
 10  \w     55.00  98.00   0.50    3.00    --   42.50-125.00-180.00   86
 11  \w     32.00 106.00   0.50   12.00    --  111.00 -94.00-150.00  148
 12  \w    103.00 177.00   0.50   12.00    --  111.00  77.00   0.00  148
 13  \w     84.00 111.00   0.50   12.00    --  111.00 -30.00  60.00   54
 14  \w     87.00 151.00   0.50   12.00    --  111.00  45.00 -30.00  128
 15  \w     90.00 117.00   0.50   12.00    --  111.00 -61.00 120.00   54
 16  \w     79.00 110.00   0.50   12.00    --  111.00-125.00  60.00   62
 17  \w     42.00 137.00   0.50   12.00    --  111.00 -61.00-150.00  190
 18  \w    113.00 177.00   0.50   12.00    --  111.00  77.00 -30.00  128
 19  \w    104.00 177.00   0.50   12.00    --  111.00  77.00  30.00  146
 20  \w     52.00 107.00   0.50   12.00    --  111.00 -94.00 120.00  110
 21  \w     82.00 107.00   0.50   12.00    --  111.00-101.00-101.05   50
 22  \w     59.00  86.00   0.50   12.00    --  111.00-125.00  90.00   54
 23  \w     73.00 104.00   0.50   12.00    --  111.00 -94.00-180.00   62
 24  \w     59.00 106.00   0.50   12.00    --  111.00 -94.00   0.00   94
 25  \w    106.00 146.00   0.50   12.00    --  111.00  15.00-120.00   80
 26  \w    135.00 178.00   0.50   12.00    --  111.00  30.00 -60.00   86
 27  \w     30.00  76.00   0.50   12.00    --  111.00 -94.00  90.00   92
 28  \w     77.00 107.00   0.50   12.00    --  111.00 -94.00  90.00   60
 29  \w    102.00 132.00   0.50   12.00    --  111.00  30.00 -60.00   60
 30  \w     40.00  90.00   0.50   12.00    --  111.00-125.00-180.00  100
 31  \w     86.00 131.00   0.50   12.00    --  111.00 -77.00-120.00   90
 32  \w     31.00 106.00   0.50   12.00    --  111.00 -94.00  60.00  150
 33  \w     83.00 153.00   0.50   12.00    --  111.00  61.00  90.00  140
 34  \w     42.00 112.00   0.50   12.00    --  111.00-125.00-150.00  140
 35  \w     46.00 127.00   0.50   12.00    --  111.00 -45.00 -60.00  162
 36  \w     36.00  69.00   0.50   12.00    --  111.00 -30.00  60.00   66
;
_diffrn_measurement_device 'four-circle diffractometer'
_diffrn_measurement_device_type 'SuperNova, Dual, Cu at zero, AtlasS2'
_diffrn_measurement_method '\w scans'
_diffrn_orient_matrix_type 'CrysAlisPro convention (1999,Acta A55,543-557)'
_diffrn_orient_matrix_UB_11 0.0431034000
_diffrn_orient_matrix_UB_12 0.0779174000
_diffrn_orient_matrix_UB_13 0.0035023000
_diffrn_orient_matrix_UB_21 0.0490780000
_diffrn_orient_matrix_UB_22 -0.0077575000
_diffrn_orient_matrix_UB_23 0.0883752000
_diffrn_orient_matrix_UB_31 0.1027042000
_diffrn_orient_matrix_UB_32 -0.0289567000
_diffrn_orient_matrix_UB_33 -0.0142778000
_diffrn_radiation_monochromator mirror
_diffrn_radiation_probe x-ray
_diffrn_radiation_type CuK\a
_diffrn_radiation_wavelength 1.54184
_diffrn_reflns_av_R_equivalents 0.0396
_diffrn_reflns_av_unetI/netI 0.0389
_diffrn_reflns_Laue_measured_fraction_full 1.000
_diffrn_reflns_Laue_measured_fraction_max 0.993
_diffrn_reflns_limit_h_max 16
_diffrn_reflns_limit_h_min -14
_diffrn_reflns_limit_k_max 21
_diffrn_reflns_limit_k_min -23
_diffrn_reflns_limit_l_max 22
_diffrn_reflns_limit_l_min -22
_diffrn_reflns_number 49599
_diffrn_reflns_point_group_measured_fraction_full 0.921
_diffrn_reflns_point_group_measured_fraction_max 0.898
_diffrn_reflns_theta_full 67.684
_diffrn_reflns_theta_max 76.835
_diffrn_reflns_theta_min 2.568
_diffrn_source 'micro-focus sealed X-ray tube'
_diffrn_source_type 'SuperNova (Cu) X-ray Source'
_exptl_absorpt_coefficient_mu 5.486
_exptl_absorpt_correction_T_max 1.00000
_exptl_absorpt_correction_T_min 0.88435
_exptl_absorpt_correction_type multi-scan
_exptl_absorpt_process_details
;
CrysAlisPro 1.171.38.41 (Rigaku Oxford Diffraction, 2015)
Empirical absorption correction using spherical harmonics,
 implemented in SCALE3 ABSPACK scaling algorithm.
;
_exptl_crystal_colour 'clear colourless'
_exptl_crystal_colour_lustre clear
_exptl_crystal_colour_primary colourless
_exptl_crystal_density_diffrn 1.320
_exptl_crystal_description block
_exptl_crystal_F_000 1742
_exptl_crystal_size_max 0.149
_exptl_crystal_size_mid 0.108
_exptl_crystal_size_min 0.078
_refine_diff_density_max 0.930
_refine_diff_density_min -0.819
_refine_diff_density_rms 0.080
_refine_ls_abs_structure_details
;
 Flack x determined using 6542 quotients [(I+)-(I-)]/[(I+)+(I-)]
 (Parsons, Flack and Wagner, Acta Cryst. B69 (2013) 249-259).
;
_refine_ls_abs_structure_Flack -0.0114(12)
_refine_ls_extinction_method none
_refine_ls_goodness_of_fit_ref 1.046
_refine_ls_hydrogen_treatment constr
_refine_ls_matrix_type full
_refine_ls_number_parameters 973
_refine_ls_number_reflns 15854
_refine_ls_number_restraints 1
_refine_ls_restrained_S_all 1.046
_refine_ls_R_factor_all 0.0380
_refine_ls_R_factor_gt 0.0377
_refine_ls_shift/su_max 0.003
_refine_ls_shift/su_mean 0.000
_refine_ls_structure_factor_coef Fsqd
_refine_ls_weighting_details 'w=1/[\s^2^(Fo^2^)+(0.0746P)^2^+0.9839P] where P=(Fo^2^+2Fc^2^)/3'
_refine_ls_weighting_scheme calc
_refine_ls_wR_factor_gt 0.0986
_refine_ls_wR_factor_ref 0.0990
_reflns_Friedel_coverage 0.751
_reflns_Friedel_fraction_full 0.837
_reflns_Friedel_fraction_max 0.796
_reflns_number_gt 15680
_reflns_number_total 15854
_reflns_threshold_expression 'I > 2\s(I)'
_cod_data_source_file d1dt00365h2.cif
_cod_data_source_block jjw1236
_cod_depositor_comments 'Adding full bibliography for 7706609--7706617.cif.'
_cod_database_code 7706615
_shelx_shelxl_version_number 2016/6
_chemical_oxdiff_formula 'C H N O P S Ce Cl'
_shelx_space_group_comment
;
The symmetry employed for this shelxl refinement is uniquely defined
by the following loop, which should always be used as a source of
symmetry information in preference to the above space-group names.
They are only intended as comments.
;
_reflns_odcompleteness_completeness 100.00
_reflns_odcompleteness_iscentric 1
_reflns_odcompleteness_theta 66.97
_olex2_refinement_description
;
1. Fixed Uiso
 At 1.2 times of:
  All C(H) groups, All C(H,H) groups, All N(H) groups
 At 1.5 times of:
  All C(H,H,H) groups
2.a Ternary CH refined with riding coordinates:
 C12(H12), C15(H15), C29(H29), C32(H32), C46(H46), C49(H49), C63(H63), C66(H66)
2.b Secondary CH2 refined with riding coordinates:
 C71(H71A,H71B), C73(H73A,H73B)
2.c Aromatic/amide H refined with riding coordinates:
 N8(H8), C6(H6), C7(H7), C9(H9), C10(H10), C23(H23), C24(H24), C26(H26),
 C27(H27), C40(H40), C41(H41), C43(H43), C44(H44), C57(H57), C58(H58), C60(H60),
  C61(H61)
2.d Idealised Me refined as rotating group:
 C4(H4A,H4B,H4C), C11(H11A,H11B,H11C), C13(H13A,H13B,H13C), C14(H14A,H14B,
 H14C), C16(H16A,H16B,H16C), C17(H17A,H17B,H17C), C21(H21A,H21B,H21C), C28(H28A,
 H28B,H28C), C30(H30A,H30B,H30C), C31(H31A,H31B,H31C), C33(H33A,H33B,H33C),
 C34(H34A,H34B,H34C), C38(H38A,H38B,H38C), C45(H45A,H45B,H45C), C47(H47A,H47B,
 H47C), C48(H48A,H48B,H48C), C50(H50A,H50B,H50C), C51(H51A,H51B,H51C), C55(H55A,
 H55B,H55C), C62(H62A,H62B,H62C), C64(H64A,H64B,H64C), C65(H65A,H65B,H65C),
 C67(H67A,H67B,H67C), C68(H68A,H68B,H68C), C72(H72A,H72B,H72C), C74(H74A,H74B,
 H74C), C70(H70A,H70B,H70C)
;
_olex2_submission_special_instructions 'No special instructions were received'
_oxdiff_exptl_absorpt_empirical_details
;
Empirical correction (ABSPACK) includes:
- Absorption correction using spherical harmonics
- Frame scaling
- Detector area scaling
;
_oxdiff_exptl_absorpt_empirical_full_max 1.717
_oxdiff_exptl_absorpt_empirical_full_min 0.802

loop_
_space_group_symop_operation_xyz
'x, y, z'
'-x, y+1/2, -z'

loop_
_atom_site_label
_atom_site_type_symbol
_atom_site_fract_x
_atom_site_fract_y
_atom_site_fract_z
_atom_site_U_iso_or_equiv
_atom_site_adp_type
_atom_site_occupancy
_atom_site_site_symmetry_order
_atom_site_calc_flag
_atom_site_refinement_flags_posn
_atom_site_refinement_flags_adp
_atom_site_refinement_flags_occupancy
_atom_site_disorder_assembly
_atom_site_disorder_group
Ce1 Ce 0.59963(2) 0.53397(2) 0.80329(2) 0.01686(7) Uani 1 1 d . . . . .
P1 P 0.44938(8) 0.44379(6) 0.92240(6) 0.0212(2) Uani 1 1 d . . . . .
P2 P 0.84975(7) 0.54286(6) 0.96741(5) 0.0214(2) Uani 1 1 d . . . . .
P3 P 0.51229(8) 0.72851(5) 0.80856(5) 0.01917(19) Uani 1 1 d . . . . .
P4 P 0.37486(8) 0.44025(6) 0.65320(6) 0.0203(2) Uani 1 1 d . . . . .
O1 O 0.6357(2) 0.40944(17) 0.83842(18) 0.0244(6) Uani 1 1 d . . . . .
O2 O 0.4914(2) 0.50928(16) 0.89116(17) 0.0225(6) Uani 1 1 d . . . . .
O3 O 0.4485(3) 0.45547(18) 1.00949(19) 0.0270(6) Uani 1 1 d . . . . .
O4 O 0.3294(3) 0.42599(19) 0.8829(2) 0.0273(7) Uani 1 1 d . . . . .
O5 O 0.7589(2) 0.58810(18) 0.78757(17) 0.0245(6) Uani 1 1 d . . . . .
O6 O 0.7328(2) 0.5380(2) 0.93621(15) 0.0231(5) Uani 1 1 d . . . . .
O7 O 0.9102(2) 0.46795(19) 0.97782(18) 0.0266(6) Uani 1 1 d . . . . .
O8 O 0.8863(3) 0.57291(19) 1.05346(18) 0.0280(7) Uani 1 1 d . . . . .
O9 O 0.5409(2) 0.60841(17) 0.68232(17) 0.0227(6) Uani 1 1 d . . . . .
O10 O 0.5502(2) 0.65532(17) 0.83949(16) 0.0228(6) Uani 1 1 d . . . . .
O11 O 0.4226(2) 0.76237(17) 0.83971(17) 0.0246(6) Uani 1 1 d . . . . .
O12 O 0.5957(2) 0.79079(18) 0.83749(18) 0.0242(6) Uani 1 1 d . . . . .
O13 O 0.6340(2) 0.46842(17) 0.69117(17) 0.0215(6) Uani 1 1 d . . . . .
O14 O 0.4262(2) 0.47927(18) 0.72666(17) 0.0236(6) Uani 1 1 d . . . . .
O15 O 0.3104(2) 0.37070(18) 0.66122(18) 0.0252(6) Uani 1 1 d . . . . .
O16 O 0.2834(2) 0.48164(18) 0.59436(19) 0.0248(6) Uani 1 1 d . . . . .
N1 N 0.6099(3) 0.2873(2) 0.8643(2) 0.0249(7) Uani 1 1 d . . . . .
N2 N 0.5509(3) 0.2455(2) 0.9020(2) 0.0300(8) Uani 1 1 d . . . . .
N3 N 0.9241(3) 0.6429(2) 0.7988(2) 0.0247(7) Uani 1 1 d . . . . .
N4 N 1.0197(3) 0.6537(2) 0.8552(2) 0.0290(8) Uani 1 1 d . . . . .
N5 N 0.4778(3) 0.6973(2) 0.5876(2) 0.0200(6) Uani 1 1 d . . . . .
N6 N 0.4333(3) 0.7658(2) 0.5829(2) 0.0242(7) Uani 1 1 d . . . . .
N7 N 0.6255(3) 0.4056(2) 0.5775(2) 0.0204(7) Uani 1 1 d . . . . .
N8 N 0.5476(3) 0.3730(2) 0.5194(2) 0.0232(7) Uani 1 1 d . . . . .
H8 H 0.556593 0.352575 0.478543 0.028 Uiso 1 1 calc R . . . .
C1 C 0.5915(3) 0.3605(3) 0.8690(2) 0.0243(8) Uani 1 1 d . . . . .
C2 C 0.5160(3) 0.3655(2) 0.9107(2) 0.0227(8) Uani 1 1 d . . . . .
C3 C 0.4949(4) 0.2926(3) 0.9289(2) 0.0267(9) Uani 1 1 d . . . . .
C4 C 0.4175(4) 0.2679(3) 0.9707(3) 0.0337(10) Uani 1 1 d . . . . .
H4A H 0.346945 0.275073 0.938060 0.051 Uiso 1 1 calc GR . . . .
H4B H 0.427361 0.295350 1.017677 0.051 Uiso 1 1 calc GR . . . .
H4C H 0.428509 0.217380 0.983110 0.051 Uiso 1 1 calc GR . . . .
C5 C 0.6771(4) 0.2518(3) 0.8262(3) 0.0284(9) Uani 1 1 d . . . . .
C6 C 0.7085(5) 0.1807(3) 0.8446(3) 0.0400(12) Uani 1 1 d . . . . .
H6 H 0.684729 0.155816 0.881770 0.048 Uiso 1 1 calc R . . . .
C7 C 0.7752(5) 0.1467(4) 0.8078(4) 0.0510(17) Uani 1 1 d . . . . .
H7 H 0.795882 0.099118 0.821198 0.061 Uiso 1 1 calc R . . . .
C8 C 0.8117(4) 0.1809(4) 0.7522(4) 0.0496(16) Uani 1 1 d . . . . .
C9 C 0.7775(4) 0.2511(4) 0.7323(4) 0.0435(13) Uani 1 1 d . . . . .
H9 H 0.799224 0.274736 0.693479 0.052 Uiso 1 1 calc R . . . .
C10 C 0.7112(4) 0.2872(3) 0.7687(3) 0.0352(10) Uani 1 1 d . . . . .
H10 H 0.690037 0.334597 0.754753 0.042 Uiso 1 1 calc R . . . .
C11 C 0.8855(6) 0.1436(6) 0.7123(5) 0.075(3) Uani 1 1 d . . . . .
H11A H 0.900167 0.095332 0.732269 0.113 Uiso 1 1 calc GR . . . .
H11B H 0.950281 0.170473 0.722056 0.113 Uiso 1 1 calc GR . . . .
H11C H 0.852510 0.141638 0.657331 0.113 Uiso 1 1 calc GR . . . .
C12 C 0.5381(4) 0.4904(3) 1.0642(3) 0.0293(10) Uani 1 1 d . . . . .
H12 H 0.600808 0.484817 1.045352 0.035 Uiso 1 1 calc R . . . .
C13 C 0.5155(8) 0.5687(4) 1.0693(5) 0.070(2) Uani 1 1 d . . . . .
H13A H 0.507478 0.591100 1.019611 0.104 Uiso 1 1 calc GR . . . .
H13B H 0.572989 0.591250 1.107266 0.104 Uiso 1 1 calc GR . . . .
H13C H 0.451550 0.574582 1.084473 0.104 Uiso 1 1 calc GR . . . .
C14 C 0.5559(5) 0.4509(3) 1.1401(3) 0.0454(13) Uani 1 1 d . . . . .
H14A H 0.492262 0.452088 1.156367 0.068 Uiso 1 1 calc GR . . . .
H14B H 0.611911 0.474014 1.178735 0.068 Uiso 1 1 calc GR . . . .
H14C H 0.574763 0.401527 1.133775 0.068 Uiso 1 1 calc GR . . . .
C15 C 0.2460(4) 0.4765(3) 0.8874(3) 0.0298(9) Uani 1 1 d . . . . .
H15 H 0.277209 0.518387 0.919097 0.036 Uiso 1 1 calc R . . . .
C16 C 0.1750(4) 0.4359(3) 0.9268(4) 0.0418(12) Uani 1 1 d . . . . .
H16A H 0.152820 0.391114 0.899973 0.063 Uiso 1 1 calc GR . . . .
H16B H 0.114171 0.464965 0.925710 0.063 Uiso 1 1 calc GR . . . .
H16C H 0.213189 0.425926 0.979789 0.063 Uiso 1 1 calc GR . . . .
C17 C 0.1919(4) 0.5012(3) 0.8053(3) 0.0382(11) Uani 1 1 d . . . . .
H17A H 0.242942 0.523321 0.783248 0.057 Uiso 1 1 calc GR . . . .
H17B H 0.137810 0.535700 0.806358 0.057 Uiso 1 1 calc GR . . . .
H17C H 0.160830 0.460157 0.774404 0.057 Uiso 1 1 calc GR . . . .
C18 C 0.8522(3) 0.6059(2) 0.8284(2) 0.0229(8) Uani 1 1 d . . . . .
C19 C 0.9054(3) 0.5930(3) 0.9067(2) 0.0250(8) Uani 1 1 d . . . . .
C20 C 1.0077(3) 0.6233(3) 0.9188(3) 0.0266(9) Uani 1 1 d . . . . .
C21 C 1.0959(4) 0.6258(3) 0.9925(3) 0.0341(10) Uani 1 1 d . . . . .
H21A H 1.075670 0.655803 1.029773 0.051 Uiso 1 1 calc GR . . . .
H21B H 1.157921 0.645617 0.981897 0.051 Uiso 1 1 calc GR . . . .
H21C H 1.110687 0.577687 1.012928 0.051 Uiso 1 1 calc GR . . . .
C22 C 0.9145(4) 0.6648(2) 0.7218(3) 0.0247(8) Uani 1 1 d . . . . .
C23 C 0.8167(3) 0.6687(3) 0.6668(3) 0.0252(8) Uani 1 1 d . . . . .
H23 H 0.755533 0.656760 0.680367 0.030 Uiso 1 1 calc R . . . .
C24 C 0.8107(4) 0.6905(3) 0.5909(3) 0.0282(9) Uani 1 1 d . . . . .
H24 H 0.745157 0.692496 0.554201 0.034 Uiso 1 1 calc R . . . .
C25 C 0.9006(4) 0.7093(3) 0.5692(3) 0.0300(9) Uani 1 1 d . . . . .
C26 C 0.9969(4) 0.7035(3) 0.6240(3) 0.0322(10) Uani 1 1 d . . . . .
H26 H 1.058006 0.714714 0.609919 0.039 Uiso 1 1 calc R . . . .
C27 C 1.0057(4) 0.6811(3) 0.7001(3) 0.0300(9) Uani 1 1 d . . . . .
H27 H 1.071722 0.677195 0.735916 0.036 Uiso 1 1 calc R . . . .
C28 C 0.8908(5) 0.7366(3) 0.4874(3) 0.0405(12) Uani 1 1 d . . . . .
H28A H 0.895455 0.788558 0.487905 0.061 Uiso 1 1 calc GR . . . .
H28B H 0.823966 0.721901 0.453453 0.061 Uiso 1 1 calc GR . . . .
H28C H 0.946891 0.716672 0.469088 0.061 Uiso 1 1 calc GR . . . .
C29 C 0.8875(4) 0.4097(3) 1.0268(3) 0.0349(10) Uani 1 1 d . . . . .
H29 H 0.819210 0.418772 1.036938 0.042 Uiso 1 1 calc R . . . .
C30 C 0.8822(5) 0.3410(3) 0.9826(4) 0.0461(13) Uani 1 1 d . . . . .
H30A H 0.948582 0.332693 0.971715 0.069 Uiso 1 1 calc GR . . . .
H30B H 0.827124 0.344391 0.934683 0.069 Uiso 1 1 calc GR . . . .
H30C H 0.867325 0.301540 1.012938 0.069 Uiso 1 1 calc GR . . . .
C31 C 0.9728(6) 0.4100(4) 1.1017(4) 0.0512(15) Uani 1 1 d . . . . .
H31A H 0.965816 0.368081 1.131601 0.077 Uiso 1 1 calc GR . . . .
H31B H 0.967150 0.453038 1.130378 0.077 Uiso 1 1 calc GR . . . .
H31C H 1.040488 0.409103 1.091183 0.077 Uiso 1 1 calc GR . . . .
C32 C 0.8287(4) 0.6286(3) 1.0829(3) 0.0327(10) Uani 1 1 d . . . . .
H32 H 0.760548 0.637914 1.044907 0.039 Uiso 1 1 calc R . . . .
C33 C 0.8110(6) 0.5975(4) 1.1568(4) 0.0492(15) Uani 1 1 d . . . . .
H33A H 0.768656 0.554451 1.144574 0.074 Uiso 1 1 calc GR . . . .
H33B H 0.775145 0.632594 1.179985 0.074 Uiso 1 1 calc GR . . . .
H33C H 0.877852 0.585762 1.192669 0.074 Uiso 1 1 calc GR . . . .
C34 C 0.8937(4) 0.6968(3) 1.0968(3) 0.0384(11) Uani 1 1 d . . . . .
H34A H 0.961690 0.686848 1.132112 0.058 Uiso 1 1 calc GR . . . .
H34B H 0.858384 0.733150 1.118721 0.058 Uiso 1 1 calc GR . . . .
H34C H 0.902613 0.713956 1.048367 0.058 Uiso 1 1 calc GR . . . .
C35 C 0.5033(3) 0.6711(2) 0.6629(2) 0.0208(8) Uani 1 1 d . . . . .
C36 C 0.4747(3) 0.7271(2) 0.7072(2) 0.0215(8) Uani 1 1 d . . . . .
C37 C 0.4328(3) 0.7830(2) 0.6544(2) 0.0241(8) Uani 1 1 d . . . . .
C38 C 0.3910(5) 0.8553(3) 0.6707(3) 0.0347(10) Uani 1 1 d . . . . .
H38A H 0.381139 0.886007 0.625994 0.052 Uiso 1 1 calc GR . . . .
H38B H 0.440579 0.877454 0.714414 0.052 Uiso 1 1 calc GR . . . .
H38C H 0.324642 0.848693 0.682265 0.052 Uiso 1 1 calc GR . . . .
C39 C 0.4881(3) 0.6625(2) 0.5191(2) 0.0191(8) Uani 1 1 d . . . . .
C40 C 0.5555(3) 0.6035(3) 0.5247(2) 0.0229(8) Uani 1 1 d . . . . .
H40 H 0.594723 0.586834 0.573085 0.027 Uiso 1 1 calc R . . . .
C41 C 0.5640(4) 0.5693(3) 0.4565(3) 0.0271(9) Uani 1 1 d . . . . .
H41 H 0.609256 0.529897 0.460435 0.033 Uiso 1 1 calc R . . . .
C42 C 0.5066(4) 0.5928(3) 0.3840(3) 0.0286(9) Uani 1 1 d . . . . .
C43 C 0.4401(4) 0.6519(3) 0.3799(3) 0.0269(9) Uani 1 1 d . . . . .
H43 H 0.401370 0.668817 0.331472 0.032 Uiso 1 1 calc R . . . .
C44 C 0.4299(3) 0.6863(2) 0.4461(2) 0.0243(8) Uani 1 1 d . . . . .
H44 H 0.384101 0.725368 0.441755 0.029 Uiso 1 1 calc R . . . .
C45 C 0.5145(5) 0.5551(3) 0.3107(3) 0.0384(12) Uani 1 1 d . . . . .
H45A H 0.587530 0.547200 0.313459 0.058 Uiso 1 1 calc GR . . . .
H45B H 0.482648 0.584942 0.266438 0.058 Uiso 1 1 calc GR . . . .
H45C H 0.478447 0.509421 0.305609 0.058 Uiso 1 1 calc GR . . . .
C46 C 0.3199(4) 0.7283(3) 0.8301(3) 0.0288(9) Uani 1 1 d . . . . .
H46 H 0.294750 0.707836 0.777655 0.035 Uiso 1 1 calc R . . . .
C47 C 0.3286(4) 0.6690(3) 0.8894(4) 0.0381(12) Uani 1 1 d . . . . .
H47A H 0.357685 0.688563 0.940602 0.057 Uiso 1 1 calc GR . . . .
H47B H 0.373979 0.631369 0.880196 0.057 Uiso 1 1 calc GR . . . .
H47C H 0.259776 0.649411 0.885310 0.057 Uiso 1 1 calc GR . . . .
C48 C 0.2469(4) 0.7882(3) 0.8397(4) 0.0437(13) Uani 1 1 d . . . . .
H48A H 0.177468 0.768923 0.833791 0.066 Uiso 1 1 calc GR . . . .
H48B H 0.243943 0.824810 0.801041 0.066 Uiso 1 1 calc GR . . . .
H48C H 0.272928 0.809196 0.890539 0.066 Uiso 1 1 calc GR . . . .
C49 C 0.6983(4) 0.7841(3) 0.8206(3) 0.0324(10) Uani 1 1 d . . . . .
H49 H 0.696257 0.743087 0.785376 0.039 Uiso 1 1 calc R . . . .
C50 C 0.7803(4) 0.7705(3) 0.8958(3) 0.0410(12) Uani 1 1 d . . . . .
H50A H 0.778949 0.809029 0.931470 0.062 Uiso 1 1 calc GR . . . .
H50B H 0.848786 0.768367 0.886748 0.062 Uiso 1 1 calc GR . . . .
H50C H 0.765779 0.725275 0.917304 0.062 Uiso 1 1 calc GR . . . .
C51 C 0.7157(6) 0.8531(5) 0.7813(5) 0.068(2) Uani 1 1 d . . . . .
H51A H 0.665196 0.856289 0.731112 0.103 Uiso 1 1 calc GR . . . .
H51B H 0.785892 0.853371 0.775175 0.103 Uiso 1 1 calc GR . . . .
H51C H 0.707197 0.893822 0.812395 0.103 Uiso 1 1 calc GR . . . .
C52 C 0.5816(3) 0.4352(2) 0.6321(2) 0.0205(7) Uani 1 1 d . . . . .
C53 C 0.4709(3) 0.4176(2) 0.6055(2) 0.0223(8) Uani 1 1 d . . . . .
C54 C 0.4564(3) 0.3783(3) 0.5373(3) 0.0248(8) Uani 1 1 d . . . . .
C55 C 0.3592(4) 0.3431(4) 0.4869(3) 0.0399(12) Uani 1 1 d . . . . .
H55A H 0.369833 0.291690 0.486323 0.060 Uiso 1 1 calc GR . . . .
H55B H 0.345059 0.361791 0.434992 0.060 Uiso 1 1 calc GR . . . .
H55C H 0.300357 0.353347 0.507083 0.060 Uiso 1 1 calc GR . . . .
C56 C 0.7300(3) 0.4144(2) 0.5713(2) 0.0212(8) Uani 1 1 d . . . . .
C57 C 0.7846(3) 0.4780(3) 0.5982(3) 0.0262(8) Uani 1 1 d . . . . .
H57 H 0.752964 0.514721 0.619501 0.031 Uiso 1 1 calc R . . . .
C58 C 0.8873(4) 0.4859(3) 0.5926(3) 0.0299(9) Uani 1 1 d . . . . .
H58 H 0.923806 0.528522 0.610004 0.036 Uiso 1 1 calc R . . . .
C59 C 0.9364(3) 0.4319(3) 0.5619(3) 0.0295(9) Uani 1 1 d . . . . .
C60 C 0.8798(4) 0.3692(3) 0.5349(3) 0.0325(10) Uani 1 1 d . . . . .
H60 H 0.911484 0.332679 0.513430 0.039 Uiso 1 1 calc R . . . .
C61 C 0.7767(3) 0.3598(3) 0.5391(3) 0.0275(9) Uani 1 1 d . . . . .
H61 H 0.739794 0.317533 0.520657 0.033 Uiso 1 1 calc R . . . .
C62 C 1.0491(4) 0.4402(3) 0.5592(4) 0.0419(13) Uani 1 1 d . . . . .
H62A H 1.093422 0.407369 0.595580 0.063 Uiso 1 1 calc GR . . . .
H62B H 1.072078 0.489066 0.572459 0.063 Uiso 1 1 calc GR . . . .
H62C H 1.053556 0.429403 0.507729 0.063 Uiso 1 1 calc GR . . . .
C63 C 0.3497(4) 0.3175(3) 0.7238(3) 0.0303(9) Uani 1 1 d . . . . .
H63 H 0.396509 0.341867 0.768988 0.036 Uiso 1 1 calc R . . . .
C64 C 0.4103(4) 0.2587(4) 0.6963(3) 0.0395(12) Uani 1 1 d . . . . .
H64A H 0.432383 0.222712 0.736262 0.059 Uiso 1 1 calc GR . . . .
H64B H 0.471280 0.279361 0.684993 0.059 Uiso 1 1 calc GR . . . .
H64C H 0.365841 0.236652 0.650266 0.059 Uiso 1 1 calc GR . . . .
C65 C 0.2551(5) 0.2885(3) 0.7452(3) 0.0393(11) Uani 1 1 d . . . . .
H65A H 0.219673 0.327472 0.763156 0.059 Uiso 1 1 calc GR . . . .
H65B H 0.277436 0.253030 0.785679 0.059 Uiso 1 1 calc GR . . . .
H65C H 0.207651 0.266381 0.700442 0.059 Uiso 1 1 calc GR . . . .
C66 C 0.3020(4) 0.5521(3) 0.5639(3) 0.0346(11) Uani 1 1 d . . . . .
H66 H 0.378310 0.560543 0.575921 0.042 Uiso 1 1 calc R . . . .
C67 C 0.2563(6) 0.5482(5) 0.4772(4) 0.077(3) Uani 1 1 d . . . . .
H67A H 0.183832 0.533033 0.465276 0.116 Uiso 1 1 calc GR . . . .
H67B H 0.295732 0.513947 0.456063 0.116 Uiso 1 1 calc GR . . . .
H67C H 0.260093 0.595111 0.454935 0.116 Uiso 1 1 calc GR . . . .
C68 C 0.2536(5) 0.6084(4) 0.6061(6) 0.064(2) Uani 1 1 d . . . . .
H68A H 0.266697 0.656077 0.589351 0.096 Uiso 1 1 calc GR . . . .
H68B H 0.284823 0.604100 0.661117 0.096 Uiso 1 1 calc GR . . . .
H68C H 0.178794 0.600500 0.594398 0.096 Uiso 1 1 calc GR . . . .
O17 O 0.9508(4) 0.4795(3) 0.3542(3) 0.0489(10) Uani 1 1 d . . . . .
C71 C 0.8470(5) 0.4976(4) 0.3549(4) 0.0527(15) Uani 1 1 d . . . . .
H71A H 0.822239 0.463579 0.387327 0.063 Uiso 1 1 calc R . . . .
H71B H 0.800011 0.494979 0.302672 0.063 Uiso 1 1 calc R . . . .
C72 C 0.8469(7) 0.5729(5) 0.3863(5) 0.0618(18) Uani 1 1 d . . . . .
H72A H 0.872565 0.606186 0.354478 0.093 Uiso 1 1 calc GR . . . .
H72B H 0.891849 0.574756 0.438605 0.093 Uiso 1 1 calc GR . . . .
H72C H 0.776234 0.586105 0.385873 0.093 Uiso 1 1 calc GR . . . .
C73 C 0.9591(6) 0.4085(4) 0.3271(4) 0.0548(16) Uani 1 1 d . . . . .
H73A H 0.914674 0.403625 0.274210 0.066 Uiso 1 1 calc R . . . .
H73B H 0.935204 0.373875 0.359355 0.066 Uiso 1 1 calc R . . . .
C74 C 1.0713(6) 0.3931(5) 0.3298(5) 0.0595(17) Uani 1 1 d . . . . .
H74A H 1.094414 0.427140 0.297303 0.089 Uiso 1 1 calc GR . . . .
H74B H 1.076825 0.344795 0.311398 0.089 Uiso 1 1 calc GR . . . .
H74C H 1.114934 0.397569 0.382278 0.089 Uiso 1 1 calc GR . . . .
N9 N 1.0069(5) 0.3301(4) 0.7411(5) 0.0671(18) Uani 1 1 d . . . . .
C69 C 0.9617(5) 0.3760(4) 0.7619(4) 0.0467(13) Uani 1 1 d . . . . .
C70 C 0.9066(5) 0.4335(4) 0.7886(4) 0.0476(14) Uani 1 1 d . . . . .
H70A H 0.832051 0.428717 0.764847 0.071 Uiso 1 1 calc GR . . . .
H70B H 0.930407 0.479429 0.774730 0.071 Uiso 1 1 calc GR . . . .
H70C H 0.920600 0.430633 0.844081 0.071 Uiso 1 1 calc GR . . . .

loop_
_atom_site_aniso_label
_atom_site_aniso_U_11
_atom_site_aniso_U_22
_atom_site_aniso_U_33
_atom_site_aniso_U_23
_atom_site_aniso_U_13
_atom_site_aniso_U_12
Ce1 0.02187(10) 0.01523(11) 0.01338(10) -0.00024(8) 0.00469(7) -0.00072(8)
P1 0.0288(5) 0.0183(5) 0.0179(4) 0.0005(4) 0.0088(4) -0.0022(4)
P2 0.0244(4) 0.0226(6) 0.0151(4) -0.0008(4) 0.0022(3) 0.0006(4)
P3 0.0284(5) 0.0153(5) 0.0143(4) 0.0002(3) 0.0068(3) -0.0001(4)
P4 0.0198(4) 0.0224(5) 0.0188(4) -0.0035(4) 0.0056(3) -0.0035(4)
O1 0.0328(15) 0.0177(15) 0.0247(14) 0.0024(11) 0.0112(12) 0.0028(11)
O2 0.0292(14) 0.0185(14) 0.0207(14) 0.0003(10) 0.0081(11) 0.0005(10)
O3 0.0369(16) 0.0237(16) 0.0233(15) 0.0007(12) 0.0134(13) -0.0021(13)
O4 0.0313(15) 0.0227(17) 0.0307(16) -0.0018(13) 0.0134(13) -0.0013(12)
O5 0.0252(13) 0.0295(17) 0.0168(13) 0.0007(11) 0.0024(11) -0.0037(12)
O6 0.0287(12) 0.0219(15) 0.0189(12) -0.0009(13) 0.0067(10) 0.0002(13)
O7 0.0289(14) 0.0295(18) 0.0202(14) 0.0015(12) 0.0047(11) 0.0027(12)
O8 0.0317(15) 0.0314(18) 0.0189(14) -0.0027(12) 0.0038(12) 0.0032(13)
O9 0.0309(14) 0.0182(15) 0.0189(13) -0.0016(11) 0.0066(11) -0.0006(11)
O10 0.0309(14) 0.0226(15) 0.0147(13) 0.0000(11) 0.0063(11) -0.0006(11)
O11 0.0345(15) 0.0207(15) 0.0204(14) 0.0008(11) 0.0104(12) -0.0007(12)
O12 0.0311(15) 0.0223(16) 0.0205(14) -0.0014(11) 0.0093(12) -0.0014(12)
O13 0.0209(12) 0.0223(15) 0.0203(13) -0.0021(11) 0.0041(10) -0.0016(11)
O14 0.0262(13) 0.0244(16) 0.0213(14) -0.0026(12) 0.0083(11) 0.0005(11)
O15 0.0264(13) 0.0249(16) 0.0251(15) -0.0007(12) 0.0085(11) -0.0013(12)
O16 0.0213(13) 0.0254(17) 0.0278(15) -0.0026(13) 0.0072(11) -0.0046(11)
N1 0.0345(18) 0.0163(18) 0.0229(17) 0.0008(14) 0.0063(15) 0.0003(14)
N2 0.041(2) 0.0213(19) 0.0266(18) 0.0033(15) 0.0068(16) -0.0029(15)
N3 0.0248(16) 0.027(2) 0.0223(17) -0.0009(14) 0.0060(14) -0.0050(14)
N4 0.0266(17) 0.035(2) 0.0235(18) -0.0028(15) 0.0036(14) -0.0046(15)
N5 0.0263(15) 0.0209(18) 0.0125(15) -0.0012(13) 0.0051(12) 0.0024(13)
N6 0.0337(17) 0.0213(18) 0.0176(16) 0.0023(13) 0.0071(13) 0.0045(14)
N7 0.0228(15) 0.0215(18) 0.0166(15) -0.0058(13) 0.0052(12) -0.0023(13)
N8 0.0269(16) 0.0247(19) 0.0190(16) -0.0081(14) 0.0082(13) -0.0037(14)
C1 0.030(2) 0.021(2) 0.0201(18) 0.0000(15) 0.0034(15) -0.0002(16)
C2 0.0311(19) 0.020(2) 0.0163(17) 0.0021(15) 0.0049(15) -0.0014(15)
C3 0.038(2) 0.023(2) 0.0184(18) 0.0037(16) 0.0065(16) -0.0038(17)
C4 0.047(3) 0.027(2) 0.029(2) 0.0057(18) 0.013(2) -0.005(2)
C5 0.033(2) 0.023(2) 0.023(2) -0.0089(17) -0.0010(17) 0.0050(17)
C6 0.051(3) 0.032(3) 0.028(2) -0.005(2) -0.003(2) 0.014(2)
C7 0.054(3) 0.041(3) 0.040(3) -0.016(2) -0.016(3) 0.027(3)
C8 0.037(3) 0.059(4) 0.044(3) -0.029(3) -0.003(2) 0.013(2)
C9 0.036(2) 0.053(4) 0.043(3) -0.018(3) 0.013(2) 0.000(2)
C10 0.039(2) 0.029(3) 0.037(3) -0.010(2) 0.011(2) 0.002(2)
C11 0.049(3) 0.103(7) 0.062(4) -0.050(5) -0.005(3) 0.030(4)
C12 0.043(2) 0.022(2) 0.022(2) -0.0018(17) 0.0076(18) -0.0051(18)
C13 0.103(6) 0.033(4) 0.050(4) -0.010(3) -0.016(4) 0.005(4)
C14 0.068(4) 0.036(3) 0.026(2) 0.005(2) 0.001(2) -0.006(3)
C15 0.033(2) 0.025(2) 0.034(2) -0.0001(18) 0.0128(18) -0.0002(18)
C16 0.041(3) 0.040(3) 0.050(3) 0.002(2) 0.022(2) -0.002(2)
C17 0.038(2) 0.034(3) 0.040(3) 0.002(2) 0.008(2) 0.002(2)
C18 0.0265(18) 0.020(2) 0.0213(19) -0.0016(15) 0.0053(15) 0.0002(15)
C19 0.0290(19) 0.025(2) 0.0199(19) -0.0018(16) 0.0041(15) 0.0007(16)
C20 0.0245(18) 0.031(2) 0.022(2) -0.0012(17) 0.0026(16) -0.0002(16)
C21 0.028(2) 0.046(3) 0.026(2) 0.000(2) 0.0032(17) -0.0029(19)
C22 0.031(2) 0.020(2) 0.024(2) 0.0004(16) 0.0090(17) -0.0018(16)
C23 0.0267(19) 0.024(2) 0.026(2) 0.0008(17) 0.0074(16) -0.0015(16)
C24 0.029(2) 0.028(2) 0.026(2) 0.0036(17) 0.0066(17) -0.0028(17)
C25 0.038(2) 0.026(2) 0.028(2) 0.0025(18) 0.0128(19) -0.0017(18)
C26 0.035(2) 0.032(3) 0.033(2) 0.0043(19) 0.0143(19) -0.0024(19)
C27 0.029(2) 0.031(3) 0.030(2) 0.0024(18) 0.0076(18) -0.0001(17)
C28 0.047(3) 0.044(3) 0.034(3) 0.010(2) 0.017(2) -0.006(2)
C29 0.041(2) 0.031(3) 0.035(2) 0.005(2) 0.014(2) 0.005(2)
C30 0.061(3) 0.030(3) 0.043(3) 0.004(2) 0.007(3) 0.002(2)
C31 0.077(4) 0.039(3) 0.033(3) 0.008(2) 0.008(3) 0.006(3)
C32 0.036(2) 0.034(3) 0.028(2) -0.0081(19) 0.0106(18) -0.0009(19)
C33 0.067(4) 0.051(4) 0.037(3) -0.014(3) 0.026(3) -0.011(3)
C34 0.045(3) 0.031(3) 0.035(3) -0.009(2) 0.004(2) -0.002(2)
C35 0.0239(17) 0.021(2) 0.0179(18) 0.0028(15) 0.0059(14) -0.0004(15)
C36 0.0258(18) 0.021(2) 0.0173(17) 0.0019(15) 0.0057(14) 0.0014(15)
C37 0.032(2) 0.020(2) 0.0197(19) 0.0044(16) 0.0075(16) 0.0045(16)
C38 0.056(3) 0.024(2) 0.024(2) 0.0024(18) 0.013(2) 0.011(2)
C39 0.0276(19) 0.019(2) 0.0116(17) -0.0010(14) 0.0075(14) -0.0031(15)
C40 0.0272(18) 0.025(2) 0.0160(18) 0.0018(15) 0.0059(15) 0.0030(16)
C41 0.040(2) 0.023(2) 0.021(2) 0.0009(16) 0.0133(17) 0.0061(18)
C42 0.040(2) 0.027(2) 0.020(2) -0.0009(17) 0.0097(17) 0.0004(18)
C43 0.035(2) 0.027(2) 0.0174(18) 0.0028(16) 0.0045(16) 0.0027(17)
C44 0.0300(19) 0.022(2) 0.0204(19) 0.0010(16) 0.0065(16) 0.0006(16)
C45 0.060(3) 0.036(3) 0.019(2) -0.0021(18) 0.012(2) 0.009(2)
C46 0.028(2) 0.031(3) 0.026(2) -0.0028(18) 0.0063(16) -0.0013(18)
C47 0.038(3) 0.033(3) 0.050(3) 0.006(2) 0.022(2) -0.003(2)
C48 0.038(3) 0.041(3) 0.057(3) 0.007(3) 0.022(2) 0.009(2)
C49 0.032(2) 0.036(3) 0.031(2) -0.004(2) 0.0120(18) -0.0061(19)
C50 0.038(2) 0.041(3) 0.042(3) -0.004(2) 0.007(2) 0.004(2)
C51 0.051(3) 0.082(6) 0.075(5) 0.037(4) 0.022(3) -0.015(4)
C52 0.0252(18) 0.0193(19) 0.0177(17) 0.0005(15) 0.0070(15) 0.0005(15)
C53 0.0223(18) 0.023(2) 0.0218(19) -0.0021(16) 0.0073(15) -0.0026(15)
C54 0.0244(19) 0.028(2) 0.0218(19) -0.0040(17) 0.0060(16) -0.0054(16)
C55 0.030(2) 0.055(4) 0.035(3) -0.020(2) 0.0103(19) -0.013(2)
C56 0.0226(17) 0.023(2) 0.0183(17) 0.0009(15) 0.0069(14) 0.0007(15)
C57 0.028(2) 0.020(2) 0.032(2) -0.0014(17) 0.0098(16) 0.0005(16)
C58 0.0257(19) 0.030(3) 0.034(2) -0.0033(19) 0.0085(17) -0.0063(17)
C59 0.0247(19) 0.033(3) 0.032(2) -0.0010(19) 0.0103(17) -0.0007(17)
C60 0.030(2) 0.033(3) 0.036(3) -0.006(2) 0.0130(19) 0.0038(18)
C61 0.027(2) 0.027(2) 0.030(2) -0.0045(17) 0.0091(17) -0.0037(16)
C62 0.025(2) 0.044(3) 0.060(3) -0.014(3) 0.017(2) -0.007(2)
C63 0.038(2) 0.028(2) 0.024(2) 0.0007(17) 0.0066(18) -0.0038(18)
C64 0.042(3) 0.035(3) 0.040(3) 0.007(2) 0.009(2) 0.002(2)
C65 0.052(3) 0.031(3) 0.040(3) -0.001(2) 0.023(2) -0.012(2)
C66 0.0244(18) 0.033(3) 0.044(3) 0.009(2) 0.0050(18) -0.0056(17)
C67 0.072(4) 0.089(7) 0.048(3) 0.039(4) -0.023(3) -0.048(4)
C68 0.034(3) 0.025(3) 0.136(8) 0.001(4) 0.029(4) 0.001(2)
O17 0.052(2) 0.048(3) 0.046(2) -0.0067(19) 0.0135(18) -0.0112(19)
C71 0.053(3) 0.059(4) 0.045(3) 0.004(3) 0.011(3) -0.010(3)
C72 0.074(5) 0.058(5) 0.055(4) 0.006(3) 0.021(4) 0.004(4)
C73 0.067(4) 0.050(4) 0.051(4) -0.010(3) 0.022(3) -0.019(3)
C74 0.074(5) 0.053(4) 0.058(4) -0.005(3) 0.030(4) -0.002(3)
N9 0.044(3) 0.060(4) 0.098(5) -0.013(4) 0.021(3) 0.003(3)
C69 0.037(3) 0.052(4) 0.048(3) 0.000(3) 0.007(2) -0.002(3)
C70 0.042(3) 0.058(4) 0.041(3) -0.005(3) 0.008(2) 0.006(3)

loop_
_atom_type_symbol
_atom_type_description
_atom_type_scat_dispersion_real
_atom_type_scat_dispersion_imag
_atom_type_scat_source
C C 0.0181 0.0091 'International Tables Vol C Tables 4.2.6.8 and 6.1.1.4'
H H 0.0000 0.0000 'International Tables Vol C Tables 4.2.6.8 and 6.1.1.4'
Ce Ce -1.8482 9.6596 'International Tables Vol C Tables 4.2.6.8 and 6.1.1.4'
N N 0.0311 0.0180 'International Tables Vol C Tables 4.2.6.8 and 6.1.1.4'
O O 0.0492 0.0322 'International Tables Vol C Tables 4.2.6.8 and 6.1.1.4'
P P 0.2955 0.4335 'International Tables Vol C Tables 4.2.6.8 and 6.1.1.4'

loop_
_exptl_crystal_face_index_h
_exptl_crystal_face_index_k
_exptl_crystal_face_index_l
_exptl_crystal_face_perp_dist
0 -5 -1 0.0729
5 0 -3 0.0569
-5 0 3 0.0451
0 1 -5 0.0382
0 -1 5 0.0402
-5 3 -1 0.0596
5 -3 3 0.0381
1 0 -5 0.0411
-1 0 5 0.0443
1 5 -3 0.0558
0 -5 2 0.0646
1 5 2 0.0577
4 1 5 0.0451
0 2 5 0.0459
-2 -3 -10 0.0612
0 -9 8 0.0489

loop_
_geom_angle_atom_site_label_1
_geom_angle_atom_site_label_2
_geom_angle_atom_site_label_3
_geom_angle
_geom_angle_site_symmetry_1
_geom_angle_site_symmetry_3
_geom_angle_publ_flag
O1 Ce1 O2 76.14(10) . . ?
O1 Ce1 O5 108.21(11) . . ?
O1 Ce1 O6 75.29(11) . . ?
O1 Ce1 O9 138.25(10) . . ?
O1 Ce1 O10 148.10(10) . . ?
O1 Ce1 O13 71.25(10) . . ?
O1 Ce1 O14 80.98(11) . . ?
O2 Ce1 O6 77.06(9) . . ?
O2 Ce1 O9 124.40(10) . . ?
O2 Ce1 O10 75.89(10) . . ?
O2 Ce1 O13 134.27(10) . . ?
O2 Ce1 O14 70.96(10) . . ?
O5 Ce1 O2 146.68(10) . . ?
O5 Ce1 O6 72.51(9) . . ?
O5 Ce1 O9 75.03(10) . . ?
O5 Ce1 O10 87.49(11) . . ?
O5 Ce1 O13 75.44(10) . . ?
O5 Ce1 O14 141.97(10) . . ?
O9 Ce1 O6 139.89(11) . . ?
O9 Ce1 O14 74.48(10) . . ?
O10 Ce1 O6 83.76(10) . . ?
O10 Ce1 O9 71.83(10) . . ?
O10 Ce1 O13 140.57(10) . . ?
O10 Ce1 O14 103.90(10) . . ?
O13 Ce1 O6 122.54(9) . . ?
O13 Ce1 O9 69.52(10) . . ?
O13 Ce1 O14 72.97(9) . . ?
O14 Ce1 O6 143.84(10) . . ?
O2 P1 O3 111.28(18) . . ?
O2 P1 O4 115.34(18) . . ?
O2 P1 C2 112.07(19) . . ?
O3 P1 C2 112.05(19) . . ?
O4 P1 O3 100.98(18) . . ?
O4 P1 C2 104.5(2) . . ?
O6 P2 O7 115.2(2) . . ?
O6 P2 O8 113.02(17) . . ?
O6 P2 C19 111.68(19) . . ?
O7 P2 O8 100.60(18) . . ?
O7 P2 C19 104.7(2) . . ?
O8 P2 C19 110.8(2) . . ?
O10 P3 O11 115.83(17) . . ?
O10 P3 O12 114.04(18) . . ?
O10 P3 C36 110.03(19) . . ?
O11 P3 O12 96.75(17) . . ?
O11 P3 C36 110.54(19) . . ?
O12 P3 C36 108.92(19) . . ?
O14 P4 O15 116.13(18) . . ?
O14 P4 O16 115.88(19) . . ?
O14 P4 C53 109.37(19) . . ?
O15 P4 C53 109.30(19) . . ?
O16 P4 O15 97.21(17) . . ?
O16 P4 C53 108.20(19) . . ?
C1 O1 Ce1 135.2(3) . . ?
P1 O2 Ce1 137.06(18) . . ?
C12 O3 P1 119.9(3) . . ?
C15 O4 P1 121.3(3) . . ?
C18 O5 Ce1 140.0(3) . . ?
P2 O6 Ce1 136.75(15) . . ?
C29 O7 P2 122.1(3) . . ?
C32 O8 P2 123.4(3) . . ?
C35 O9 Ce1 138.0(3) . . ?
P3 O10 Ce1 144.00(17) . . ?
C46 O11 P3 123.5(3) . . ?
C49 O12 P3 117.9(3) . . ?
C52 O13 Ce1 137.6(3) . . ?
P4 O14 Ce1 142.62(17) . . ?
C63 O15 P4 122.1(3) . . ?
C66 O16 P4 120.7(3) . . ?
N2 N1 C5 118.8(4) . . ?
C1 N1 N2 112.3(4) . . ?
C1 N1 C5 128.8(4) . . ?
C3 N2 N1 104.8(4) . . ?
N4 N3 C22 119.2(4) . . ?
C18 N3 N4 111.7(4) . . ?
C18 N3 C22 129.0(4) . . ?
C20 N4 N3 105.4(4) . . ?
N6 N5 C39 119.9(3) . . ?
C35 N5 N6 111.3(3) . . ?
C35 N5 C39 128.8(4) . . ?
C37 N6 N5 106.0(3) . . ?
N8 N7 C56 121.6(3) . . ?
C52 N7 N8 109.7(3) . . ?
C52 N7 C56 128.1(4) . . ?
N7 N8 H8 125.7 . . ?
C54 N8 N7 108.6(3) . . ?
C54 N8 H8 125.7 . . ?
O1 C1 N1 123.8(4) . . ?
O1 C1 C2 131.1(4) . . ?
N1 C1 C2 105.1(4) . . ?
C1 C2 P1 125.2(3) . . ?
C1 C2 C3 105.7(4) . . ?
C3 C2 P1 128.4(3) . . ?
N2 C3 C2 112.1(4) . . ?
N2 C3 C4 120.7(4) . . ?
C2 C3 C4 127.2(4) . . ?
C3 C4 H4A 109.5 . . ?
C3 C4 H4B 109.5 . . ?
C3 C4 H4C 109.5 . . ?
H4A C4 H4B 109.5 . . ?
H4A C4 H4C 109.5 . . ?
H4B C4 H4C 109.5 . . ?
C6 C5 N1 120.4(5) . . ?
C6 C5 C10 118.9(5) . . ?
C10 C5 N1 120.6(4) . . ?
C5 C6 H6 120.0 . . ?
C7 C6 C5 120.1(6) . . ?
C7 C6 H6 120.0 . . ?
C6 C7 H7 118.9 . . ?
C8 C7 C6 122.2(6) . . ?
C8 C7 H7 118.9 . . ?
C7 C8 C9 117.6(5) . . ?
C7 C8 C11 122.1(7) . . ?
C9 C8 C11 120.4(8) . . ?
C8 C9 H9 119.1 . . ?
C8 C9 C10 121.8(6) . . ?
C10 C9 H9 119.1 . . ?
C5 C10 C9 119.5(6) . . ?
C5 C10 H10 120.3 . . ?
C9 C10 H10 120.3 . . ?
C8 C11 H11A 109.5 . . ?
C8 C11 H11B 109.5 . . ?
C8 C11 H11C 109.5 . . ?
H11A C11 H11B 109.5 . . ?
H11A C11 H11C 109.5 . . ?
H11B C11 H11C 109.5 . . ?
O3 C12 H12 109.0 . . ?
O3 C12 C13 109.5(5) . . ?
O3 C12 C14 106.8(4) . . ?
C13 C12 H12 109.0 . . ?
C13 C12 C14 113.5(6) . . ?
C14 C12 H12 109.0 . . ?
C12 C13 H13A 109.5 . . ?
C12 C13 H13B 109.5 . . ?
C12 C13 H13C 109.5 . . ?
H13A C13 H13B 109.5 . . ?
H13A C13 H13C 109.5 . . ?
H13B C13 H13C 109.5 . . ?
C12 C14 H14A 109.5 . . ?
C12 C14 H14B 109.5 . . ?
C12 C14 H14C 109.5 . . ?
H14A C14 H14B 109.5 . . ?
H14A C14 H14C 109.5 . . ?
H14B C14 H14C 109.5 . . ?
O4 C15 H15 109.5 . . ?
O4 C15 C16 106.3(4) . . ?
O4 C15 C17 107.3(4) . . ?
C16 C15 H15 109.5 . . ?
C17 C15 H15 109.5 . . ?
C17 C15 C16 114.6(4) . . ?
C15 C16 H16A 109.5 . . ?
C15 C16 H16B 109.5 . . ?
C15 C16 H16C 109.5 . . ?
H16A C16 H16B 109.5 . . ?
H16A C16 H16C 109.5 . . ?
H16B C16 H16C 109.5 . . ?
C15 C17 H17A 109.5 . . ?
C15 C17 H17B 109.5 . . ?
C15 C17 H17C 109.5 . . ?
H17A C17 H17B 109.5 . . ?
H17A C17 H17C 109.5 . . ?
H17B C17 H17C 109.5 . . ?
O5 C18 N3 123.7(4) . . ?
O5 C18 C19 131.2(4) . . ?
N3 C18 C19 105.1(4) . . ?
C18 C19 P2 122.4(3) . . ?
C18 C19 C20 106.1(4) . . ?
C20 C19 P2 131.4(3) . . ?
N4 C20 C19 111.8(4) . . ?
N4 C20 C21 119.9(4) . . ?
C19 C20 C21 128.3(4) . . ?
C20 C21 H21A 109.5 . . ?
C20 C21 H21B 109.5 . . ?
C20 C21 H21C 109.5 . . ?
H21A C21 H21B 109.5 . . ?
H21A C21 H21C 109.5 . . ?
H21B C21 H21C 109.5 . . ?
C23 C22 N3 121.5(4) . . ?
C23 C22 C27 119.5(4) . . ?
C27 C22 N3 118.9(4) . . ?
C22 C23 H23 120.2 . . ?
C22 C23 C24 119.7(4) . . ?
C24 C23 H23 120.2 . . ?
C23 C24 H24 119.3 . . ?
C25 C24 C23 121.4(4) . . ?
C25 C24 H24 119.3 . . ?
C24 C25 C28 120.1(5) . . ?
C26 C25 C24 118.0(4) . . ?
C26 C25 C28 121.8(4) . . ?
C25 C26 H26 119.1 . . ?
C25 C26 C27 121.9(4) . . ?
C27 C26 H26 119.1 . . ?
C22 C27 C26 119.4(4) . . ?
C22 C27 H27 120.3 . . ?
C26 C27 H27 120.3 . . ?
C25 C28 H28A 109.5 . . ?
C25 C28 H28B 109.5 . . ?
C25 C28 H28C 109.5 . . ?
H28A C28 H28B 109.5 . . ?
H28A C28 H28C 109.5 . . ?
H28B C28 H28C 109.5 . . ?
O7 C29 H29 109.5 . . ?
O7 C29 C30 107.1(4) . . ?
O7 C29 C31 107.8(5) . . ?
C30 C29 H29 109.5 . . ?
C30 C29 C31 113.2(5) . . ?
C31 C29 H29 109.5 . . ?
C29 C30 H30A 109.5 . . ?
C29 C30 H30B 109.5 . . ?
C29 C30 H30C 109.5 . . ?
H30A C30 H30B 109.5 . . ?
H30A C30 H30C 109.5 . . ?
H30B C30 H30C 109.5 . . ?
C29 C31 H31A 109.5 . . ?
C29 C31 H31B 109.5 . . ?
C29 C31 H31C 109.5 . . ?
H31A C31 H31B 109.5 . . ?
H31A C31 H31C 109.5 . . ?
H31B C31 H31C 109.5 . . ?
O8 C32 H32 109.8 . . ?
O8 C32 C33 105.6(5) . . ?
O8 C32 C34 108.6(4) . . ?
C33 C32 H32 109.8 . . ?
C34 C32 H32 109.8 . . ?
C34 C32 C33 113.0(5) . . ?
C32 C33 H33A 109.5 . . ?
C32 C33 H33B 109.5 . . ?
C32 C33 H33C 109.5 . . ?
H33A C33 H33B 109.5 . . ?
H33A C33 H33C 109.5 . . ?
H33B C33 H33C 109.5 . . ?
C32 C34 H34A 109.5 . . ?
C32 C34 H34B 109.5 . . ?
C32 C34 H34C 109.5 . . ?
H34A C34 H34B 109.5 . . ?
H34A C34 H34C 109.5 . . ?
H34B C34 H34C 109.5 . . ?
O9 C35 N5 123.9(4) . . ?
O9 C35 C36 131.0(4) . . ?
N5 C35 C36 105.1(4) . . ?
C35 C36 P3 123.4(3) . . ?
C37 C36 P3 129.4(3) . . ?
C37 C36 C35 105.9(4) . . ?
N6 C37 C36 111.6(4) . . ?
N6 C37 C38 120.2(4) . . ?
C36 C37 C38 128.1(4) . . ?
C37 C38 H38A 109.5 . . ?
C37 C38 H38B 109.5 . . ?
C37 C38 H38C 109.5 . . ?
H38A C38 H38B 109.5 . . ?
H38A C38 H38C 109.5 . . ?
H38B C38 H38C 109.5 . . ?
C40 C39 N5 120.2(4) . . ?
C44 C39 N5 120.6(4) . . ?
C44 C39 C40 119.2(4) . . ?
C39 C40 H40 120.3 . . ?
C39 C40 C41 119.5(4) . . ?
C41 C40 H40 120.3 . . ?
C40 C41 H41 119.3 . . ?
C42 C41 C40 121.4(4) . . ?
C42 C41 H41 119.3 . . ?
C41 C42 C43 118.0(4) . . ?
C41 C42 C45 121.4(4) . . ?
C43 C42 C45 120.6(4) . . ?
C42 C43 H43 119.2 . . ?
C44 C43 C42 121.6(4) . . ?
C44 C43 H43 119.2 . . ?
C39 C44 H44 119.9 . . ?
C43 C44 C39 120.2(4) . . ?
C43 C44 H44 119.9 . . ?
C42 C45 H45A 109.5 . . ?
C42 C45 H45B 109.5 . . ?
C42 C45 H45C 109.5 . . ?
H45A C45 H45B 109.5 . . ?
H45A C45 H45C 109.5 . . ?
H45B C45 H45C 109.5 . . ?
O11 C46 H46 109.6 . . ?
O11 C46 C47 110.0(4) . . ?
O11 C46 C48 105.7(4) . . ?
C47 C46 H46 109.6 . . ?
C48 C46 H46 109.6 . . ?
C48 C46 C47 112.2(4) . . ?
C46 C47 H47A 109.5 . . ?
C46 C47 H47B 109.5 . . ?
C46 C47 H47C 109.5 . . ?
H47A C47 H47B 109.5 . . ?
H47A C47 H47C 109.5 . . ?
H47B C47 H47C 109.5 . . ?
C46 C48 H48A 109.5 . . ?
C46 C48 H48B 109.5 . . ?
C46 C48 H48C 109.5 . . ?
H48A C48 H48B 109.5 . . ?
H48A C48 H48C 109.5 . . ?
H48B C48 H48C 109.5 . . ?
O12 C49 H49 109.5 . . ?
O12 C49 C50 107.7(4) . . ?
O12 C49 C51 107.0(5) . . ?
C50 C49 H49 109.5 . . ?
C50 C49 C51 113.5(5) . . ?
C51 C49 H49 109.5 . . ?
C49 C50 H50A 109.5 . . ?
C49 C50 H50B 109.5 . . ?
C49 C50 H50C 109.5 . . ?
H50A C50 H50B 109.5 . . ?
H50A C50 H50C 109.5 . . ?
H50B C50 H50C 109.5 . . ?
C49 C51 H51A 109.5 . . ?
C49 C51 H51B 109.5 . . ?
C49 C51 H51C 109.5 . . ?
H51A C51 H51B 109.5 . . ?
H51A C51 H51C 109.5 . . ?
H51B C51 H51C 109.5 . . ?
O13 C52 N7 123.4(4) . . ?
O13 C52 C53 131.4(4) . . ?
N7 C52 C53 105.2(3) . . ?
C52 C53 P4 125.7(3) . . ?
C54 C53 P4 127.5(3) . . ?
C54 C53 C52 106.8(3) . . ?
N8 C54 C53 109.7(4) . . ?
N8 C54 C55 120.1(4) . . ?
C53 C54 C55 130.1(4) . . ?
C54 C55 H55A 109.5 . . ?
C54 C55 H55B 109.5 . . ?
C54 C55 H55C 109.5 . . ?
H55A C55 H55B 109.5 . . ?
H55A C55 H55C 109.5 . . ?
H55B C55 H55C 109.5 . . ?
C57 C56 N7 119.3(4) . . ?
C61 C56 N7 120.1(4) . . ?
C61 C56 C57 120.7(4) . . ?
C56 C57 H57 120.6 . . ?
C58 C57 C56 118.8(4) . . ?
C58 C57 H57 120.6 . . ?
C57 C58 H58 119.1 . . ?
C59 C58 C57 121.7(4) . . ?
C59 C58 H58 119.1 . . ?
C58 C59 C60 118.3(4) . . ?
C58 C59 C62 120.9(5) . . ?
C60 C59 C62 120.8(5) . . ?
C59 C60 H60 119.2 . . ?
C59 C60 C61 121.5(4) . . ?
C61 C60 H60 119.2 . . ?
C56 C61 C60 119.0(4) . . ?
C56 C61 H61 120.5 . . ?
C60 C61 H61 120.5 . . ?
C59 C62 H62A 109.5 . . ?
C59 C62 H62B 109.5 . . ?
C59 C62 H62C 109.5 . . ?
H62A C62 H62B 109.5 . . ?
H62A C62 H62C 109.5 . . ?
H62B C62 H62C 109.5 . . ?
O15 C63 H63 109.3 . . ?
O15 C63 C64 109.7(4) . . ?
O15 C63 C65 106.9(4) . . ?
C64 C63 H63 109.3 . . ?
C65 C63 H63 109.3 . . ?
C65 C63 C64 112.3(5) . . ?
C63 C64 H64A 109.5 . . ?
C63 C64 H64B 109.5 . . ?
C63 C64 H64C 109.5 . . ?
H64A C64 H64B 109.5 . . ?
H64A C64 H64C 109.5 . . ?
H64B C64 H64C 109.5 . . ?
C63 C65 H65A 109.5 . . ?
C63 C65 H65B 109.5 . . ?
C63 C65 H65C 109.5 . . ?
H65A C65 H65B 109.5 . . ?
H65A C65 H65C 109.5 . . ?
H65B C65 H65C 109.5 . . ?
O16 C66 H66 109.1 . . ?
O16 C66 C67 106.4(5) . . ?
O16 C66 C68 106.6(5) . . ?
C67 C66 H66 109.1 . . ?
C67 C66 C68 116.2(7) . . ?
C68 C66 H66 109.1 . . ?
C66 C67 H67A 109.5 . . ?
C66 C67 H67B 109.5 . . ?
C66 C67 H67C 109.5 . . ?
H67A C67 H67B 109.5 . . ?
H67A C67 H67C 109.5 . . ?
H67B C67 H67C 109.5 . . ?
C66 C68 H68A 109.5 . . ?
C66 C68 H68B 109.5 . . ?
C66 C68 H68C 109.5 . . ?
H68A C68 H68B 109.5 . . ?
H68A C68 H68C 109.5 . . ?
H68B C68 H68C 109.5 . . ?
C71 O17 C73 113.0(5) . . ?
O17 C71 H71A 109.9 . . ?
O17 C71 H71B 109.9 . . ?
O17 C71 C72 109.0(6) . . ?
H71A C71 H71B 108.3 . . ?
C72 C71 H71A 109.9 . . ?
C72 C71 H71B 109.9 . . ?
C71 C72 H72A 109.5 . . ?
C71 C72 H72B 109.5 . . ?
C71 C72 H72C 109.5 . . ?
H72A C72 H72B 109.5 . . ?
H72A C72 H72C 109.5 . . ?
H72B C72 H72C 109.5 . . ?
O17 C73 H73A 109.7 . . ?
O17 C73 H73B 109.7 . . ?
O17 C73 C74 109.6(6) . . ?
H73A C73 H73B 108.2 . . ?
C74 C73 H73A 109.7 . . ?
C74 C73 H73B 109.7 . . ?
C73 C74 H74A 109.5 . . ?
C73 C74 H74B 109.5 . . ?
C73 C74 H74C 109.5 . . ?
H74A C74 H74B 109.5 . . ?
H74A C74 H74C 109.5 . . ?
H74B C74 H74C 109.5 . . ?
N9 C69 C70 179.3(8) . . ?
C69 C70 H70A 109.5 . . ?
C69 C70 H70B 109.5 . . ?
C69 C70 H70C 109.5 . . ?
H70A C70 H70B 109.5 . . ?
H70A C70 H70C 109.5 . . ?
H70B C70 H70C 109.5 . . ?

loop_
_geom_bond_atom_site_label_1
_geom_bond_atom_site_label_2
_geom_bond_distance
_geom_bond_site_symmetry_2
_geom_bond_publ_flag
Ce1 O1 2.395(3) . ?
Ce1 O2 2.441(3) . ?
Ce1 O5 2.408(3) . ?
Ce1 O6 2.536(3) . ?
Ce1 O9 2.500(3) . ?
Ce1 O10 2.468(3) . ?
Ce1 O13 2.490(3) . ?
Ce1 O14 2.526(3) . ?
P1 O2 1.500(3) . ?
P1 O3 1.577(3) . ?
P1 O4 1.577(3) . ?
P1 C2 1.733(5) . ?
P2 O6 1.489(3) . ?
P2 O7 1.580(3) . ?
P2 O8 1.582(3) . ?
P2 C19 1.737(5) . ?
P3 O10 1.492(3) . ?
P3 O11 1.568(3) . ?
P3 O12 1.575(3) . ?
P3 C36 1.744(4) . ?
P4 O14 1.488(3) . ?
P4 O15 1.567(3) . ?
P4 O16 1.563(3) . ?
P4 C53 1.761(4) . ?
O1 C1 1.278(6) . ?
O3 C12 1.458(6) . ?
O4 C15 1.459(6) . ?
O5 C18 1.286(5) . ?
O7 C29 1.469(6) . ?
O8 C32 1.461(6) . ?
O9 C35 1.268(5) . ?
O11 C46 1.458(6) . ?
O12 C49 1.470(5) . ?
O13 C52 1.251(5) . ?
O15 C63 1.472(6) . ?
O16 C66 1.457(6) . ?
N1 N2 1.397(6) . ?
N1 C1 1.378(6) . ?
N1 C5 1.418(6) . ?
N2 C3 1.315(7) . ?
N3 N4 1.393(5) . ?
N3 C18 1.387(6) . ?
N3 C22 1.408(6) . ?
N4 C20 1.318(6) . ?
N5 N6 1.385(5) . ?
N5 C35 1.382(5) . ?
N5 C39 1.424(5) . ?
N6 C37 1.321(6) . ?
N7 N8 1.381(5) . ?
N7 C52 1.379(5) . ?
N7 C56 1.420(5) . ?
N8 H8 0.8600 . ?
N8 C54 1.330(6) . ?
C1 C2 1.402(6) . ?
C2 C3 1.428(6) . ?
C3 C4 1.493(6) . ?
C4 H4A 0.9600 . ?
C4 H4B 0.9600 . ?
C4 H4C 0.9600 . ?
C5 C6 1.388(7) . ?
C5 C10 1.395(8) . ?
C6 H6 0.9300 . ?
C6 C7 1.386(9) . ?
C7 H7 0.9300 . ?
C7 C8 1.373(11) . ?
C8 C9 1.386(10) . ?
C8 C11 1.520(8) . ?
C9 H9 0.9300 . ?
C9 C10 1.395(7) . ?
C10 H10 0.9300 . ?
C11 H11A 0.9600 . ?
C11 H11B 0.9600 . ?
C11 H11C 0.9600 . ?
C12 H12 0.9800 . ?
C12 C13 1.484(8) . ?
C12 C14 1.502(7) . ?
C13 H13A 0.9600 . ?
C13 H13B 0.9600 . ?
C13 H13C 0.9600 . ?
C14 H14A 0.9600 . ?
C14 H14B 0.9600 . ?
C14 H14C 0.9600 . ?
C15 H15 0.9800 . ?
C15 C16 1.516(7) . ?
C15 C17 1.514(7) . ?
C16 H16A 0.9600 . ?
C16 H16B 0.9600 . ?
C16 H16C 0.9600 . ?
C17 H17A 0.9600 . ?
C17 H17B 0.9600 . ?
C17 H17C 0.9600 . ?
C18 C19 1.404(6) . ?
C19 C20 1.419(6) . ?
C20 C21 1.497(6) . ?
C21 H21A 0.9600 . ?
C21 H21B 0.9600 . ?
C21 H21C 0.9600 . ?
C22 C23 1.390(6) . ?
C22 C27 1.393(6) . ?
C23 H23 0.9300 . ?
C23 C24 1.398(6) . ?
C24 H24 0.9300 . ?
C24 C25 1.388(6) . ?
C25 C26 1.377(7) . ?
C25 C28 1.521(7) . ?
C26 H26 0.9300 . ?
C26 C27 1.398(7) . ?
C27 H27 0.9300 . ?
C28 H28A 0.9600 . ?
C28 H28B 0.9600 . ?
C28 H28C 0.9600 . ?
C29 H29 0.9800 . ?
C29 C30 1.485(8) . ?
C29 C31 1.492(8) . ?
C30 H30A 0.9600 . ?
C30 H30B 0.9600 . ?
C30 H30C 0.9600 . ?
C31 H31A 0.9600 . ?
C31 H31B 0.9600 . ?
C31 H31C 0.9600 . ?
C32 H32 0.9800 . ?
C32 C33 1.519(8) . ?
C32 C34 1.503(7) . ?
C33 H33A 0.9600 . ?
C33 H33B 0.9600 . ?
C33 H33C 0.9600 . ?
C34 H34A 0.9600 . ?
C34 H34B 0.9600 . ?
C34 H34C 0.9600 . ?
C35 C36 1.417(6) . ?
C36 C37 1.405(6) . ?
C37 C38 1.502(6) . ?
C38 H38A 0.9600 . ?
C38 H38B 0.9600 . ?
C38 H38C 0.9600 . ?
C39 C40 1.391(6) . ?
C39 C44 1.390(6) . ?
C40 H40 0.9300 . ?
C40 C41 1.405(6) . ?
C41 H41 0.9300 . ?
C41 C42 1.379(6) . ?
C42 C43 1.388(7) . ?
C42 C45 1.515(6) . ?
C43 H43 0.9300 . ?
C43 C44 1.382(6) . ?
C44 H44 0.9300 . ?
C45 H45A 0.9600 . ?
C45 H45B 0.9600 . ?
C45 H45C 0.9600 . ?
C46 H46 0.9800 . ?
C46 C47 1.507(7) . ?
C46 C48 1.506(7) . ?
C47 H47A 0.9600 . ?
C47 H47B 0.9600 . ?
C47 H47C 0.9600 . ?
C48 H48A 0.9600 . ?
C48 H48B 0.9600 . ?
C48 H48C 0.9600 . ?
C49 H49 0.9800 . ?
C49 C50 1.495(8) . ?
C49 C51 1.503(9) . ?
C50 H50A 0.9600 . ?
C50 H50B 0.9600 . ?
C50 H50C 0.9600 . ?
C51 H51A 0.9600 . ?
C51 H51B 0.9600 . ?
C51 H51C 0.9600 . ?
C52 C53 1.440(5) . ?
C53 C54 1.387(6) . ?
C54 C55 1.495(6) . ?
C55 H55A 0.9600 . ?
C55 H55B 0.9600 . ?
C55 H55C 0.9600 . ?
C56 C57 1.391(6) . ?
C56 C61 1.387(6) . ?
C57 H57 0.9300 . ?
C57 C58 1.391(6) . ?
C58 H58 0.9300 . ?
C58 C59 1.381(7) . ?
C59 C60 1.389(7) . ?
C59 C62 1.506(6) . ?
C60 H60 0.9300 . ?
C60 C61 1.391(6) . ?
C61 H61 0.9300 . ?
C62 H62A 0.9600 . ?
C62 H62B 0.9600 . ?
C62 H62C 0.9600 . ?
C63 H63 0.9800 . ?
C63 C64 1.507(8) . ?
C63 C65 1.500(7) . ?
C64 H64A 0.9600 . ?
C64 H64B 0.9600 . ?
C64 H64C 0.9600 . ?
C65 H65A 0.9600 . ?
C65 H65B 0.9600 . ?
C65 H65C 0.9600 . ?
C66 H66 0.9800 . ?
C66 C67 1.503(9) . ?
C66 C68 1.524(9) . ?
C67 H67A 0.9600 . ?
C67 H67B 0.9600 . ?
C67 H67C 0.9600 . ?
C68 H68A 0.9600 . ?
C68 H68B 0.9600 . ?
C68 H68C 0.9600 . ?
O17 C71 1.410(9) . ?
O17 C73 1.411(9) . ?
C71 H71A 0.9700 . ?
C71 H71B 0.9700 . ?
C71 C72 1.500(11) . ?
C72 H72A 0.9600 . ?
C72 H72B 0.9600 . ?
C72 H72C 0.9600 . ?
C73 H73A 0.9700 . ?
C73 H73B 0.9700 . ?
C73 C74 1.493(11) . ?
C74 H74A 0.9600 . ?
C74 H74B 0.9600 . ?
C74 H74C 0.9600 . ?
N9 C69 1.155(10) . ?
C69 C70 1.439(10) . ?
C70 H70A 0.9600 . ?
C70 H70B 0.9600 . ?
C70 H70C 0.9600 . ?

loop_
_geom_torsion_atom_site_label_1
_geom_torsion_atom_site_label_2
_geom_torsion_atom_site_label_3
_geom_torsion_atom_site_label_4
_geom_torsion
_geom_torsion_site_symmetry_1
_geom_torsion_site_symmetry_2
_geom_torsion_site_symmetry_3
_geom_torsion_site_symmetry_4
_geom_torsion_publ_flag
Ce1 O1 C1 N1 161.2(3) . . . . ?
Ce1 O1 C1 C2 -16.9(7) . . . . ?
Ce1 O5 C18 N3 -174.8(3) . . . . ?
Ce1 O5 C18 C19 7.0(8) . . . . ?
Ce1 O9 C35 N5 -180.0(3) . . . . ?
Ce1 O9 C35 C36 -2.6(7) . . . . ?
Ce1 O13 C52 N7 177.8(3) . . . . ?
Ce1 O13 C52 C53 -3.5(8) . . . . ?
P1 O3 C12 C13 96.0(6) . . . . ?
P1 O3 C12 C14 -140.8(4) . . . . ?
P1 O4 C15 C16 -120.7(4) . . . . ?
P1 O4 C15 C17 116.2(4) . . . . ?
P1 C2 C3 N2 170.6(3) . . . . ?
P1 C2 C3 C4 -7.6(7) . . . . ?
P2 O7 C29 C30 135.7(4) . . . . ?
P2 O7 C29 C31 -102.1(5) . . . . ?
P2 O8 C32 C33 127.4(4) . . . . ?
P2 O8 C32 C34 -111.0(4) . . . . ?
P2 C19 C20 N4 175.9(4) . . . . ?
P2 C19 C20 C21 -6.1(8) . . . . ?
P3 O11 C46 C47 79.4(5) . . . . ?
P3 O11 C46 C48 -159.3(3) . . . . ?
P3 O12 C49 C50 -110.5(4) . . . . ?
P3 O12 C49 C51 127.1(5) . . . . ?
P3 C36 C37 N6 167.7(3) . . . . ?
P3 C36 C37 C38 -12.1(7) . . . . ?
P4 O15 C63 C64 -92.2(4) . . . . ?
P4 O15 C63 C65 145.8(3) . . . . ?
P4 O16 C66 C67 131.1(5) . . . . ?
P4 O16 C66 C68 -104.3(5) . . . . ?
P4 C53 C54 N8 179.6(3) . . . . ?
P4 C53 C54 C55 -1.7(8) . . . . ?
O1 C1 C2 P1 8.0(7) . . . . ?
O1 C1 C2 C3 178.8(5) . . . . ?
O2 P1 O3 C12 -42.1(4) . . . . ?
O2 P1 O4 C15 -62.6(4) . . . . ?
O2 P1 C2 C1 -7.4(4) . . . . ?
O2 P1 C2 C3 -176.0(4) . . . . ?
O3 P1 O2 Ce1 143.7(2) . . . . ?
O3 P1 O4 C15 57.4(4) . . . . ?
O3 P1 C2 C1 -133.3(4) . . . . ?
O3 P1 C2 C3 58.1(4) . . . . ?
O4 P1 O2 Ce1 -102.1(3) . . . . ?
O4 P1 O3 C12 -165.0(3) . . . . ?
O4 P1 C2 C1 118.2(4) . . . . ?
O4 P1 C2 C3 -50.4(4) . . . . ?
O5 C18 C19 P2 2.4(7) . . . . ?
O5 C18 C19 C20 178.1(5) . . . . ?
O6 P2 O7 C29 -57.9(4) . . . . ?
O6 P2 O8 C32 -35.7(4) . . . . ?
O6 P2 C19 C18 -19.3(5) . . . . ?
O6 P2 C19 C20 166.3(4) . . . . ?
O7 P2 O6 Ce1 -87.2(3) . . . . ?
O7 P2 O8 C32 -159.2(4) . . . . ?
O7 P2 C19 C18 106.1(4) . . . . ?
O7 P2 C19 C20 -68.4(5) . . . . ?
O8 P2 O6 Ce1 157.9(3) . . . . ?
O8 P2 O7 C29 64.0(4) . . . . ?
O8 P2 C19 C18 -146.3(4) . . . . ?
O8 P2 C19 C20 39.3(5) . . . . ?
O9 C35 C36 P3 14.4(7) . . . . ?
O9 C35 C36 C37 -177.2(4) . . . . ?
O10 P3 O11 C46 -59.4(4) . . . . ?
O10 P3 O12 C49 58.4(4) . . . . ?
O10 P3 C36 C35 -15.8(4) . . . . ?
O10 P3 C36 C37 178.7(4) . . . . ?
O11 P3 O10 Ce1 136.2(3) . . . . ?
O11 P3 O12 C49 -179.3(3) . . . . ?
O11 P3 C36 C35 -145.0(3) . . . . ?
O11 P3 C36 C37 49.5(5) . . . . ?
O12 P3 O10 Ce1 -112.8(3) . . . . ?
O12 P3 O11 C46 179.8(3) . . . . ?
O12 P3 C36 C35 109.9(4) . . . . ?
O12 P3 C36 C37 -55.6(4) . . . . ?
O13 C52 C53 P4 0.0(7) . . . . ?
O13 C52 C53 C54 -178.4(5) . . . . ?
O14 P4 O15 C63 -42.4(4) . . . . ?
O14 P4 O16 C66 58.4(4) . . . . ?
O14 P4 C53 C52 -1.2(5) . . . . ?
O14 P4 C53 C54 176.8(4) . . . . ?
O15 P4 O14 Ce1 131.2(3) . . . . ?
O15 P4 O16 C66 -177.9(4) . . . . ?
O15 P4 C53 C52 -129.3(4) . . . . ?
O15 P4 C53 C54 48.7(5) . . . . ?
O16 P4 O14 Ce1 -115.7(3) . . . . ?
O16 P4 O15 C63 -165.9(3) . . . . ?
O16 P4 C53 C52 125.9(4) . . . . ?
O16 P4 C53 C54 -56.1(5) . . . . ?
N1 N2 C3 C2 -0.7(5) . . . . ?
N1 N2 C3 C4 177.6(4) . . . . ?
N1 C1 C2 P1 -170.3(3) . . . . ?
N1 C1 C2 C3 0.4(5) . . . . ?
N1 C5 C6 C7 -179.2(5) . . . . ?
N1 C5 C10 C9 179.9(5) . . . . ?
N2 N1 C1 O1 -179.4(4) . . . . ?
N2 N1 C1 C2 -0.9(5) . . . . ?
N2 N1 C5 C6 -19.1(6) . . . . ?
N2 N1 C5 C10 159.8(4) . . . . ?
N3 N4 C20 C19 -0.8(5) . . . . ?
N3 N4 C20 C21 -179.0(4) . . . . ?
N3 C18 C19 P2 -176.0(3) . . . . ?
N3 C18 C19 C20 -0.4(5) . . . . ?
N3 C22 C23 C24 -179.8(4) . . . . ?
N3 C22 C27 C26 -179.5(5) . . . . ?
N4 N3 C18 O5 -178.7(4) . . . . ?
N4 N3 C18 C19 -0.1(5) . . . . ?
N4 N3 C22 C23 -167.2(4) . . . . ?
N4 N3 C22 C27 14.5(7) . . . . ?
N5 N6 C37 C36 -0.9(5) . . . . ?
N5 N6 C37 C38 178.9(4) . . . . ?
N5 C35 C36 P3 -167.9(3) . . . . ?
N5 C35 C36 C37 0.5(5) . . . . ?
N5 C39 C40 C41 179.4(4) . . . . ?
N5 C39 C44 C43 -179.7(4) . . . . ?
N6 N5 C35 O9 176.8(4) . . . . ?
N6 N5 C35 C36 -1.1(4) . . . . ?
N6 N5 C39 C40 163.5(4) . . . . ?
N6 N5 C39 C44 -17.4(6) . . . . ?
N7 N8 C54 C53 2.9(5) . . . . ?
N7 N8 C54 C55 -176.0(5) . . . . ?
N7 C52 C53 P4 178.8(3) . . . . ?
N7 C52 C53 C54 0.5(5) . . . . ?
N7 C56 C57 C58 179.3(4) . . . . ?
N7 C56 C61 C60 -178.9(4) . . . . ?
N8 N7 C52 O13 -179.8(4) . . . . ?
N8 N7 C52 C53 1.3(5) . . . . ?
N8 N7 C56 C57 141.0(4) . . . . ?
N8 N7 C56 C61 -39.4(6) . . . . ?
C1 N1 N2 C3 1.0(5) . . . . ?
C1 N1 C5 C6 162.2(5) . . . . ?
C1 N1 C5 C10 -18.9(7) . . . . ?
C1 C2 C3 N2 0.2(5) . . . . ?
C1 C2 C3 C4 -178.0(4) . . . . ?
C2 P1 O2 Ce1 17.3(3) . . . . ?
C2 P1 O3 C12 84.3(4) . . . . ?
C2 P1 O4 C15 173.9(3) . . . . ?
C5 N1 N2 C3 -177.9(4) . . . . ?
C5 N1 C1 O1 -0.6(7) . . . . ?
C5 N1 C1 C2 177.9(4) . . . . ?
C5 C6 C7 C8 -0.5(9) . . . . ?
C6 C5 C10 C9 -1.2(7) . . . . ?
C6 C7 C8 C9 -1.5(9) . . . . ?
C6 C7 C8 C11 179.6(6) . . . . ?
C7 C8 C9 C10 2.2(8) . . . . ?
C8 C9 C10 C5 -0.9(8) . . . . ?
C10 C5 C6 C7 1.9(8) . . . . ?
C11 C8 C9 C10 -178.9(5) . . . . ?
C18 N3 N4 C20 0.5(5) . . . . ?
C18 N3 C22 C23 17.8(8) . . . . ?
C18 N3 C22 C27 -160.5(5) . . . . ?
C18 C19 C20 N4 0.7(6) . . . . ?
C18 C19 C20 C21 178.8(5) . . . . ?
C19 P2 O6 Ce1 32.1(4) . . . . ?
C19 P2 O7 C29 179.0(4) . . . . ?
C19 P2 O8 C32 90.5(4) . . . . ?
C22 N3 N4 C20 -175.3(4) . . . . ?
C22 N3 C18 O5 -3.4(8) . . . . ?
C22 N3 C18 C19 175.2(5) . . . . ?
C22 C23 C24 C25 -0.6(7) . . . . ?
C23 C22 C27 C26 2.2(7) . . . . ?
C23 C24 C25 C26 2.2(8) . . . . ?
C23 C24 C25 C28 -176.7(5) . . . . ?
C24 C25 C26 C27 -1.5(8) . . . . ?
C25 C26 C27 C22 -0.6(8) . . . . ?
C27 C22 C23 C24 -1.6(7) . . . . ?
C28 C25 C26 C27 177.4(5) . . . . ?
C35 N5 N6 C37 1.3(5) . . . . ?
C35 N5 C39 C40 -19.3(6) . . . . ?
C35 N5 C39 C44 159.8(4) . . . . ?
C35 C36 C37 N6 0.2(5) . . . . ?
C35 C36 C37 C38 -179.6(5) . . . . ?
C36 P3 O10 Ce1 9.9(4) . . . . ?
C36 P3 O11 C46 66.6(4) . . . . ?
C36 P3 O12 C49 -64.9(4) . . . . ?
C39 N5 N6 C37 178.9(4) . . . . ?
C39 N5 C35 O9 -0.6(7) . . . . ?
C39 N5 C35 C36 -178.5(4) . . . . ?
C39 C40 C41 C42 -0.1(7) . . . . ?
C40 C39 C44 C43 -0.6(6) . . . . ?
C40 C41 C42 C43 0.3(7) . . . . ?
C40 C41 C42 C45 -179.1(5) . . . . ?
C41 C42 C43 C44 -0.7(7) . . . . ?
C42 C43 C44 C39 0.8(7) . . . . ?
C44 C39 C40 C41 0.3(6) . . . . ?
C45 C42 C43 C44 178.7(5) . . . . ?
C52 N7 N8 C54 -2.6(5) . . . . ?
C52 N7 C56 C57 -28.7(6) . . . . ?
C52 N7 C56 C61 150.9(4) . . . . ?
C52 C53 C54 N8 -2.1(5) . . . . ?
C52 C53 C54 C55 176.6(5) . . . . ?
C53 P4 O14 Ce1 6.9(4) . . . . ?
C53 P4 O15 C63 81.9(4) . . . . ?
C53 P4 O16 C66 -64.8(4) . . . . ?
C56 N7 N8 C54 -174.1(4) . . . . ?
C56 N7 C52 O13 -9.0(7) . . . . ?
C56 N7 C52 C53 172.0(4) . . . . ?
C56 C57 C58 C59 -0.7(7) . . . . ?
C57 C56 C61 C60 0.7(7) . . . . ?
C57 C58 C59 C60 1.3(8) . . . . ?
C57 C58 C59 C62 -177.7(5) . . . . ?
C58 C59 C60 C61 -0.9(8) . . . . ?
C59 C60 C61 C56 -0.1(8) . . . . ?
C61 C56 C57 C58 -0.3(7) . . . . ?
C62 C59 C60 C61 178.1(5) . . . . ?
C71 O17 C73 C74 -178.8(6) . . . . ?
C73 O17 C71 C72 178.6(6) . . . . ?

loop_
_exptl_oxdiff_crystal_face_indexfrac_h
_exptl_oxdiff_crystal_face_indexfrac_k
_exptl_oxdiff_crystal_face_indexfrac_l
_exptl_oxdiff_crystal_face_x
_exptl_oxdiff_crystal_face_y
_exptl_oxdiff_crystal_face_z
-0.0001 -4.9998 -1.0001 -0.3931 -0.0496 0.1590
5.0000 -0.0007 -3.0000 0.2050 -0.0197 0.5564
-5.0000 0.0007 3.0000 -0.2050 0.0197 -0.5564
0.0001 1.0006 -4.9999 0.0605 -0.4496 0.0424
-0.0001 -1.0006 4.9999 -0.0605 0.4496 -0.0424
-4.9999 3.0011 -0.9999 0.0148 -0.3570 -0.5861
4.9998 -3.0014 2.9999 -0.0078 0.5338 0.5576
1.0001 0.0004 -5.0000 0.0256 -0.3928 0.1741
-1.0001 -0.0004 5.0000 -0.0256 0.3928 -0.1741
1.0002 5.0001 -2.9999 0.4222 -0.2548 0.0008
-0.0002 -5.0002 1.9999 -0.3826 0.2155 0.1162
1.0001 4.9995 2.0001 0.4397 0.1871 -0.0706
3.9999 0.9985 4.9999 0.2677 0.6304 0.3105
-0.0000 1.9993 5.0000 0.1733 0.4264 -0.1293
-1.9999 -2.9983 -9.9999 -0.3548 -0.9586 0.0242
-0.0004 -9.0010 7.9998 -0.6733 0.7768 0.1464
